data_4070913
loop_
_publ_author_name
'Cameron, Thomas M.'
'Xu, Chongying'
'Dipasquale, Antonio G.'
'Rheingold, Arnold L.'

_publ_section_title
;
 Synthesis and Structure of Strontium and Barium Guanidinates and
 Mixed-Ligand Guanidinate Pentamethylcyclopentadienyl Complexes
;
_journal_issue 7
_journal_name_full Organometallics
_journal_page_first 1596
_journal_paper_doi 10.1021/om701118j
_journal_volume 27
_journal_year 2008
_chemical_formula_sum 'C46 H86 N6 Sr2'
_chemical_formula_weight 898.45
_chemical_name_common 6
_chemical_name_systematic
;
 ?
;
_space_group.centring_type P

_space_group_IT_number 14
_space_group.IT_number 14

_symmetry_cell_setting monoclinic
_symmetry_space_group_name_Hall '-P 2yn'
_symmetry_space_group_name_H-M 'P 1 21/n 1'
_atom_sites_solution_hydrogens geom
_atom_sites_solution_primary direct
_atom_sites_solution_secondary difmap
_audit_creation_method SHELXL-97
_cell_angle_alpha 90.00
_cell_angle_beta 102.513(2)
_cell_angle_gamma 90.00
_cell_formula_units_Z 2
_cell_length_a 12.0150(15)
_cell_length_b 12.6800(16)
_cell_length_c 16.614(2)
_cell_measurement_reflns_used 8186
_cell_measurement_temperature 208(2)
_cell_measurement_theta_max 28.15
_cell_measurement_theta_min 2.37
_cell_volume 2471.0(5)
_computing_cell_refinement 'Bruker SMART'
_computing_data_collection 'Bruker SMART'
_computing_data_reduction 'Bruker SAINT'
_computing_molecular_graphics ORTEP-32
_computing_publication_material WinGX
_computing_structure_refinement SHELXL-97
_computing_structure_solution SIR-2004
_diffrn_ambient_temperature 208(2)
_diffrn_measured_fraction_theta_full 0.999
_diffrn_measured_fraction_theta_max 0.952
_diffrn_measurement_device_type 'CCD area detector'
_diffrn_measurement_method 'phi and omega scans'
_diffrn_radiation_monochromator graphite
_diffrn_radiation_source 'fine-focus sealed tube'
_diffrn_radiation_type MoK\a
_diffrn_radiation_wavelength 0.71073
_diffrn_reflns_av_R_equivalents 0.0389
_diffrn_reflns_av_sigmaI/netI 0.0451
_diffrn_reflns_limit_h_max 15
_diffrn_reflns_limit_h_min -15
_diffrn_reflns_limit_k_max 16
_diffrn_reflns_limit_k_min -16
_diffrn_reflns_limit_l_max 21
_diffrn_reflns_limit_l_min -21
_diffrn_reflns_number 16879
_diffrn_reflns_theta_full 25.00
_diffrn_reflns_theta_max 28.27
_diffrn_reflns_theta_min 2.04
_exptl_absorpt_coefficient_mu 2.193
_exptl_absorpt_correction_T_max 0.7344
_exptl_absorpt_correction_T_min 0.6681
_exptl_absorpt_correction_type multi-scan
_exptl_absorpt_process_details SADABS
_exptl_crystal_colour colorless
_exptl_crystal_density_diffrn 1.208
_exptl_crystal_density_method 'not measured'
_exptl_crystal_description block
_exptl_crystal_F_000 960
_exptl_crystal_size_max 0.20
_exptl_crystal_size_mid 0.15
_exptl_crystal_size_min 0.15
_refine_diff_density_max 0.457
_refine_diff_density_min -0.341
_refine_diff_density_rms 0.065
_refine_ls_extinction_method none
_refine_ls_goodness_of_fit_ref 1.022
_refine_ls_hydrogen_treatment constr
_refine_ls_matrix_type full
_refine_ls_number_parameters 257
_refine_ls_number_reflns 5832
_refine_ls_number_restraints 0
_refine_ls_restrained_S_all 1.022
_refine_ls_R_factor_all 0.0490
_refine_ls_R_factor_gt 0.0362
_refine_ls_shift/su_max 0.001
_refine_ls_shift/su_mean 0.000
_refine_ls_structure_factor_coef Fsqd
_refine_ls_weighting_details 'calc w=1/[\s^2^(Fo^2^)+(0.0395P)^2^+0.7182P] where P=(Fo^2^+2Fc^2^)/3'
_refine_ls_weighting_scheme calc
_refine_ls_wR_factor_gt 0.0806
_refine_ls_wR_factor_ref 0.0858
_reflns_number_gt 4727
_reflns_number_total 5832
_reflns_threshold_expression >2sigma(I)
_cod_data_source_file om701118j-file003.cif
_cod_data_source_block 6
_cod_depositor_comments
;
The following automatic conversions were performed:

'_symmetry_cell_setting' value 'Monoclinic' changed to 'monoclinic'
according to /home/saulius/struct/CIF-dictionaries/cif_core.dic
dictionary named 'cif_core.dic' version 2.4.1 from 2010-06-29.

Automatic conversion script
Id: cif_fix_values 1715 2011-07-08 13:25:40Z adriana 

The following automatic conversions were performed:

'_space_group.centring_type' value 'primitive' was replaced with the
value 'P' as specified in the replacement file
'/home/antanas/src/cod-tools/trunk/data/replacement-values/replacement_values.lst'.

Automatic conversion script
Id: cif_fix_values 5642 2017-10-24 12:04:52Z antanas 
;
_cod_original_sg_symbol_H-M P2(1)/n
_cod_database_code 4070913

loop_
_symmetry_equiv_pos_as_xyz
'x, y, z'
'-x+1/2, y+1/2, -z+1/2'
'-x, -y, -z'
'x-1/2, -y-1/2, z-1/2'

loop_
_atom_site_label
_atom_site_type_symbol
_atom_site_fract_x
_atom_site_fract_y
_atom_site_fract_z
_atom_site_U_iso_or_equiv
_atom_site_adp_type
_atom_site_occupancy
_atom_site_symmetry_multiplicity
_atom_site_calc_flag
_atom_site_refinement_flags
C1 C 0.4807(2) 0.1529(2) 0.74417(14) 0.0360(6) Uani 1 1 d .
C2 C 0.3961(2) 0.07466(18) 0.74129(14) 0.0362(6) Uani 1 1 d .
C3 C 0.2975(2) 0.10741(19) 0.68409(15) 0.0329(5) Uani 1 1 d .
C4 C 0.3210(2) 0.20519(18) 0.65078(14) 0.0307(5) Uani 1 1 d .
C5 C 0.4341(2) 0.23319(18) 0.68827(14) 0.0328(5) Uani 1 1 d .
C6 C 0.5923(2) 0.1570(3) 0.80745(16) 0.0573(8) Uani 1 1 d .
H6A H 0.6429 0.2076 0.7901 0.086 Uiso 1 1 calc R
H6B H 0.6277 0.0878 0.8124 0.086 Uiso 1 1 calc R
H6C H 0.5779 0.1780 0.8604 0.086 Uiso 1 1 calc R
C7 C 0.4020(3) -0.0158(2) 0.80117(17) 0.0601(9) Uani 1 1 d .
H7A H 0.3770 0.0081 0.8499 0.090 Uiso 1 1 calc R
H7B H 0.4798 -0.0411 0.8169 0.090 Uiso 1 1 calc R
H7C H 0.3528 -0.0725 0.7752 0.090 Uiso 1 1 calc R
C8 C 0.1801(2) 0.0581(2) 0.6718(2) 0.0524(8) Uani 1 1 d .
H8A H 0.1360 0.0948 0.7055 0.079 Uiso 1 1 calc R
H8B H 0.1874 -0.0156 0.6876 0.079 Uiso 1 1 calc R
H8C H 0.1417 0.0637 0.6142 0.079 Uiso 1 1 calc R
C9 C 0.2355(2) 0.2734(2) 0.59450(17) 0.0459(7) Uani 1 1 d .
H9A H 0.2100 0.2381 0.5420 0.069 Uiso 1 1 calc R
H9B H 0.2706 0.3402 0.5859 0.069 Uiso 1 1 calc R
H9C H 0.1707 0.2861 0.6194 0.069 Uiso 1 1 calc R
C10 C 0.4893(3) 0.3383(2) 0.67959(18) 0.0500(7) Uani 1 1 d .
H10A H 0.4727 0.3869 0.7205 0.075 Uiso 1 1 calc R
H10B H 0.4595 0.3664 0.6249 0.075 Uiso 1 1 calc R
H10C H 0.5711 0.3291 0.6878 0.075 Uiso 1 1 calc R
C11 C 0.36253(17) -0.14902(16) 0.50442(12) 0.0226(4) Uani 1 1 d .
C12 C 0.21922(19) -0.04864(17) 0.40877(14) 0.0302(5) Uani 1 1 d .
H12 H 0.1718 -0.1093 0.4184 0.036 Uiso 1 1 calc R
C13 C 0.1597(3) 0.0521(2) 0.42460(19) 0.0539(8) Uani 1 1 d .
H13A H 0.1457 0.0506 0.4799 0.081 Uiso 1 1 calc R
H13B H 0.0877 0.0581 0.3849 0.081 Uiso 1 1 calc R
H13C H 0.2076 0.1121 0.4191 0.081 Uiso 1 1 calc R
C14 C 0.2332(3) -0.0528(2) 0.32011(16) 0.0515(7) Uani 1 1 d .
H14A H 0.2785 0.0068 0.3095 0.077 Uiso 1 1 calc R
H14B H 0.1587 -0.0501 0.2831 0.077 Uiso 1 1 calc R
H14C H 0.2712 -0.1179 0.3111 0.077 Uiso 1 1 calc R
C15 C 0.1917(2) -0.20641(19) 0.55241(16) 0.0376(6) Uani 1 1 d .
H15 H 0.1849 -0.1286 0.5521 0.045 Uiso 1 1 calc R
C16 C 0.2208(3) -0.2387(2) 0.64287(17) 0.0527(8) Uani 1 1 d .
H16A H 0.2262 -0.3149 0.6469 0.079 Uiso 1 1 calc R
H16B H 0.1617 -0.2140 0.6698 0.079 Uiso 1 1 calc R
H16C H 0.2933 -0.2077 0.6695 0.079 Uiso 1 1 calc R
C17 C 0.0741(2) -0.2478(2) 0.5101(2) 0.0579(8) Uani 1 1 d .
H17A H 0.0560 -0.2244 0.4532 0.087 Uiso 1 1 calc R
H17B H 0.0174 -0.2210 0.5384 0.087 Uiso 1 1 calc R
H17C H 0.0743 -0.3243 0.5119 0.087 Uiso 1 1 calc R
C18 C 0.3031(2) -0.33398(17) 0.47505(15) 0.0339(5) Uani 1 1 d .
H18 H 0.3830 -0.3332 0.4684 0.041 Uiso 1 1 calc R
C19 C 0.2933(3) -0.42975(18) 0.5294(2) 0.0522(7) Uani 1 1 d .
H19A H 0.3400 -0.4186 0.5841 0.078 Uiso 1 1 calc R
H19B H 0.3192 -0.4924 0.5053 0.078 Uiso 1 1 calc R
H19C H 0.2144 -0.4389 0.5330 0.078 Uiso 1 1 calc R
C20 C 0.2297(3) -0.3517(2) 0.38896(17) 0.0526(7) Uani 1 1 d .
H20A H 0.1504 -0.3576 0.3923 0.079 Uiso 1 1 calc R
H20B H 0.2534 -0.4162 0.3660 0.079 Uiso 1 1 calc R
H20C H 0.2387 -0.2927 0.3538 0.079 Uiso 1 1 calc R
C21 C 0.4857(2) 0.23933(18) 0.40080(13) 0.0301(5) Uani 1 1 d .
H21 H 0.5517 0.2835 0.3956 0.036 Uiso 1 1 calc R
C22 C 0.4360(3) 0.1904(2) 0.31740(16) 0.0573(8) Uani 1 1 d .
H22A H 0.3693 0.1489 0.3209 0.086 Uiso 1 1 calc R
H22B H 0.4925 0.1452 0.3012 0.086 Uiso 1 1 calc R
H22C H 0.4143 0.2457 0.2767 0.086 Uiso 1 1 calc R
C23 C 0.3972(2) 0.3094(2) 0.42652(18) 0.0548(8) Uani 1 1 d .
H23A H 0.4300 0.3426 0.4789 0.082 Uiso 1 1 calc R
H23B H 0.3320 0.2671 0.4321 0.082 Uiso 1 1 calc R
H23C H 0.3729 0.3633 0.3850 0.082 Uiso 1 1 calc R
N1 N 0.33131(15) -0.05685(13) 0.46607(11) 0.0262(4) Uani 1 1 d .
N2 N 0.52586(15) 0.15621(14) 0.46209(11) 0.0267(4) Uani 1 1 d .
N3 N 0.28366(15) -0.23046(13) 0.50923(11) 0.0247(4) Uani 1 1 d .
Sr1 Sr 0.457510(16) 0.059272(15) 0.582800(12) 0.02301(7) Uani 1 1 d .

loop_
_atom_site_aniso_label
_atom_site_aniso_U_11
_atom_site_aniso_U_22
_atom_site_aniso_U_33
_atom_site_aniso_U_23
_atom_site_aniso_U_13
_atom_site_aniso_U_12
C1 0.0352(13) 0.0474(15) 0.0271(12) -0.0122(10) 0.0108(10) 0.0077(11)
C2 0.0517(15) 0.0355(13) 0.0267(12) -0.0011(10) 0.0198(11) 0.0095(11)
C3 0.0367(13) 0.0327(12) 0.0343(13) -0.0082(10) 0.0186(10) 0.0003(10)
C4 0.0346(13) 0.0314(12) 0.0284(12) -0.0071(9) 0.0120(10) 0.0055(10)
C5 0.0377(13) 0.0337(12) 0.0309(12) -0.0110(10) 0.0159(10) -0.0020(10)
C6 0.0479(17) 0.089(2) 0.0326(14) -0.0188(15) 0.0038(12) 0.0128(16)
C7 0.097(3) 0.0518(17) 0.0402(16) 0.0104(14) 0.0337(17) 0.0211(17)
C8 0.0504(17) 0.0533(17) 0.0624(19) -0.0152(14) 0.0320(15) -0.0120(13)
C9 0.0483(16) 0.0435(15) 0.0465(16) -0.0039(12) 0.0115(13) 0.0152(12)
C10 0.0596(18) 0.0441(16) 0.0520(17) -0.0150(13) 0.0247(14) -0.0133(13)
C11 0.0272(11) 0.0225(10) 0.0190(10) -0.0025(8) 0.0072(8) -0.0012(8)
C12 0.0289(12) 0.0285(12) 0.0307(12) 0.0030(9) 0.0011(9) -0.0015(9)
C13 0.0549(18) 0.0520(17) 0.0493(17) -0.0034(13) -0.0008(14) 0.0214(14)
C14 0.0582(18) 0.0608(19) 0.0326(14) 0.0009(13) 0.0036(13) 0.0001(14)
C15 0.0375(14) 0.0338(13) 0.0472(15) 0.0033(11) 0.0217(12) -0.0021(10)
C16 0.068(2) 0.0505(17) 0.0504(17) 0.0052(13) 0.0370(16) -0.0033(14)
C17 0.0332(15) 0.063(2) 0.081(2) 0.0055(17) 0.0207(15) -0.0057(13)
C18 0.0388(13) 0.0253(11) 0.0386(13) -0.0036(10) 0.0103(11) -0.0039(10)
C19 0.072(2) 0.0241(13) 0.0631(19) 0.0041(12) 0.0208(16) -0.0038(12)
C20 0.0550(18) 0.0507(17) 0.0475(17) -0.0158(14) 0.0009(14) -0.0101(14)
C21 0.0317(12) 0.0307(12) 0.0262(11) 0.0029(9) 0.0026(9) -0.0005(10)
C22 0.081(2) 0.0531(18) 0.0300(14) -0.0001(13) -0.0059(14) 0.0052(16)
C23 0.0505(17) 0.0628(19) 0.0478(17) 0.0048(14) 0.0033(13) 0.0242(15)
N1 0.0272(9) 0.0225(9) 0.0275(9) 0.0025(7) 0.0029(7) -0.0014(7)
N2 0.0251(9) 0.0279(10) 0.0265(10) 0.0037(7) 0.0044(7) -0.0010(7)
N3 0.0245(9) 0.0209(9) 0.0298(10) 0.0006(7) 0.0084(7) -0.0029(7)
Sr1 0.02649(11) 0.02347(11) 0.02051(11) -0.00279(8) 0.00827(7) -0.00019(8)

loop_
_atom_type_symbol
_atom_type_description
_atom_type_scat_dispersion_real
_atom_type_scat_dispersion_imag
_atom_type_scat_source
C C 0.0033 0.0016 'International Tables Vol C Tables 4.2.6.8 and 6.1.1.4'
H H 0.0000 0.0000 'International Tables Vol C Tables 4.2.6.8 and 6.1.1.4'
N N 0.0061 0.0033 'International Tables Vol C Tables 4.2.6.8 and 6.1.1.4'
Sr Sr -1.5307 3.2498 'International Tables Vol C Tables 4.2.6.8 and 6.1.1.4'

loop_
_geom_angle_atom_site_label_1
_geom_angle_atom_site_label_2
_geom_angle_atom_site_label_3
_geom_angle
_geom_angle_site_symmetry_1
_geom_angle_site_symmetry_3
C5 C1 C2 107.7(2) . .
C5 C1 C6 126.7(2) . .
C2 C1 C6 124.7(2) . .
C5 C1 Sr1 74.98(13) . .
C2 C1 Sr1 75.91(13) . .
C6 C1 Sr1 123.45(15) . .
C3 C2 C1 108.0(2) . .
C3 C2 C7 125.5(3) . .
C1 C2 C7 125.4(3) . .
C3 C2 Sr1 75.46(13) . .
C1 C2 Sr1 75.77(13) . .
C7 C2 Sr1 124.34(16) . .
C2 C3 C4 108.2(2) . .
C2 C3 C8 126.2(2) . .
C4 C3 C8 124.7(2) . .
C2 C3 Sr1 76.25(13) . .
C4 C3 Sr1 75.02(12) . .
C8 C3 Sr1 123.57(16) . .
C3 C4 C5 107.7(2) . .
C3 C4 C9 125.5(2) . .
C5 C4 C9 126.3(2) . .
C3 C4 Sr1 76.54(12) . .
C5 C4 Sr1 75.98(12) . .
C9 C4 Sr1 119.96(15) . .
C1 C5 C4 108.4(2) . .
C1 C5 C10 125.5(2) . .
C4 C5 C10 125.5(2) . .
C1 C5 Sr1 76.66(13) . .
C4 C5 Sr1 75.49(12) . .
C10 C5 Sr1 121.15(15) . .
C1 C6 H6A 109.5 . .
C1 C6 H6B 109.5 . .
H6A C6 H6B 109.5 . .
C1 C6 H6C 109.5 . .
H6A C6 H6C 109.5 . .
H6B C6 H6C 109.5 . .
C2 C7 H7A 109.5 . .
C2 C7 H7B 109.5 . .
H7A C7 H7B 109.5 . .
C2 C7 H7C 109.5 . .
H7A C7 H7C 109.5 . .
H7B C7 H7C 109.5 . .
C3 C8 H8A 109.5 . .
C3 C8 H8B 109.5 . .
H8A C8 H8B 109.5 . .
C3 C8 H8C 109.5 . .
H8A C8 H8C 109.5 . .
H8B C8 H8C 109.5 . .
C4 C9 H9A 109.5 . .
C4 C9 H9B 109.5 . .
H9A C9 H9B 109.5 . .
C4 C9 H9C 109.5 . .
H9A C9 H9C 109.5 . .
H9B C9 H9C 109.5 . .
C5 C10 H10A 109.5 . .
C5 C10 H10B 109.5 . .
H10A C10 H10B 109.5 . .
C5 C10 H10C 109.5 . .
H10A C10 H10C 109.5 . .
H10B C10 H10C 109.5 . .
N2 C11 N1 114.04(18) 3_656 .
N2 C11 N3 123.33(18) 3_656 .
N1 C11 N3 122.63(18) . .
N2 C11 Sr1 68.51(11) 3_656 .
N1 C11 Sr1 59.38(10) . .
N3 C11 Sr1 143.10(13) . .
N2 C11 Sr1 58.47(10) 3_656 3_656
N1 C11 Sr1 66.86(11) . 3_656
N3 C11 Sr1 147.73(13) . 3_656
Sr1 C11 Sr1 69.17(4) . 3_656
N1 C12 C13 110.29(19) . .
N1 C12 C14 110.3(2) . .
C13 C12 C14 110.7(2) . .
N1 C12 H12 108.5 . .
C13 C12 H12 108.5 . .
C14 C12 H12 108.5 . .
C12 C13 H13A 109.5 . .
C12 C13 H13B 109.5 . .
H13A C13 H13B 109.5 . .
C12 C13 H13C 109.5 . .
H13A C13 H13C 109.5 . .
H13B C13 H13C 109.5 . .
C12 C14 H14A 109.5 . .
C12 C14 H14B 109.5 . .
H14A C14 H14B 109.5 . .
C12 C14 H14C 109.5 . .
H14A C14 H14C 109.5 . .
H14B C14 H14C 109.5 . .
N3 C15 C16 112.8(2) . .
N3 C15 C17 114.9(2) . .
C16 C15 C17 110.7(2) . .
N3 C15 H15 105.9 . .
C16 C15 H15 105.9 . .
C17 C15 H15 105.9 . .
C15 C16 H16A 109.5 . .
C15 C16 H16B 109.5 . .
H16A C16 H16B 109.5 . .
C15 C16 H16C 109.5 . .
H16A C16 H16C 109.5 . .
H16B C16 H16C 109.5 . .
C15 C17 H17A 109.5 . .
C15 C17 H17B 109.5 . .
H17A C17 H17B 109.5 . .
C15 C17 H17C 109.5 . .
H17A C17 H17C 109.5 . .
H17B C17 H17C 109.5 . .
N3 C18 C20 112.7(2) . .
N3 C18 C19 116.2(2) . .
C20 C18 C19 109.4(2) . .
N3 C18 H18 105.9 . .
C20 C18 H18 105.9 . .
C19 C18 H18 105.9 . .
C18 C19 H19A 109.5 . .
C18 C19 H19B 109.5 . .
H19A C19 H19B 109.5 . .
C18 C19 H19C 109.5 . .
H19A C19 H19C 109.5 . .
H19B C19 H19C 109.5 . .
C18 C20 H20A 109.5 . .
C18 C20 H20B 109.5 . .
H20A C20 H20B 109.5 . .
C18 C20 H20C 109.5 . .
H20A C20 H20C 109.5 . .
H20B C20 H20C 109.5 . .
N2 C21 C23 111.67(19) . .
N2 C21 C22 110.1(2) . .
C23 C21 C22 109.6(2) . .
N2 C21 H21 108.5 . .
C23 C21 H21 108.5 . .
C22 C21 H21 108.5 . .
C21 C22 H22A 109.5 . .
C21 C22 H22B 109.5 . .
H22A C22 H22B 109.5 . .
C21 C22 H22C 109.5 . .
H22A C22 H22C 109.5 . .
H22B C22 H22C 109.5 . .
C21 C23 H23A 109.5 . .
C21 C23 H23B 109.5 . .
H23A C23 H23B 109.5 . .
C21 C23 H23C 109.5 . .
H23A C23 H23C 109.5 . .
H23B C23 H23C 109.5 . .
C11 N1 C12 119.28(17) . .
C11 N1 Sr1 94.58(12) . .
C12 N1 Sr1 137.26(13) . .
C11 N1 Sr1 87.19(12) . 3_656
C12 N1 Sr1 124.49(14) . 3_656
Sr1 N1 Sr1 78.95(5) . 3_656
C11 N2 C21 119.01(17) 3_656 .
C11 N2 Sr1 95.82(12) 3_656 .
C21 N2 Sr1 138.76(13) . .
C11 N2 Sr1 85.57(12) 3_656 3_656
C21 N2 Sr1 122.42(13) . 3_656
Sr1 N2 Sr1 78.63(5) . 3_656
C11 N3 C18 117.74(17) . .
C11 N3 C15 117.27(17) . .
C18 N3 C15 124.89(18) . .
N2 Sr1 N1 85.70(6) . .
N2 Sr1 N1 48.56(5) . 3_656
N1 Sr1 N1 101.05(5) . 3_656
N2 Sr1 N2 101.37(5) . 3_656
N1 Sr1 N2 48.25(5) . 3_656
N1 Sr1 N2 78.25(5) 3_656 3_656
N2 Sr1 C4 107.40(6) . .
N1 Sr1 C4 111.34(6) . .
N1 Sr1 C4 138.34(6) 3_656 .
N2 Sr1 C4 143.28(6) 3_656 .
N2 Sr1 C5 101.22(6) . .
N1 Sr1 C5 139.61(6) . .
N1 Sr1 C5 113.38(6) 3_656 .
N2 Sr1 C5 156.71(6) 3_656 .
C4 Sr1 C5 28.52(6) . .
N2 Sr1 C3 134.77(6) . .
N1 Sr1 C3 101.40(6) . .
N1 Sr1 C3 157.52(6) 3_656 .
N2 Sr1 C3 116.70(6) 3_656 .
C4 Sr1 C3 28.44(7) . .
C5 Sr1 C3 46.69(7) . .
N2 Sr1 C1 122.14(7) . .
N1 Sr1 C1 146.74(6) . .
N1 Sr1 C1 111.02(6) 3_656 .
N2 Sr1 C1 129.66(6) 3_656 .
C4 Sr1 C1 46.90(7) . .
C5 Sr1 C1 28.35(7) . .
C3 Sr1 C1 46.66(7) . .
N2 Sr1 C2 147.80(6) . .
N1 Sr1 C2 119.20(7) . .
N1 Sr1 C2 133.20(7) 3_656 .
N2 Sr1 C2 110.44(6) 3_656 .
C4 Sr1 C2 46.82(7) . .
C5 Sr1 C2 46.65(7) . .
C3 Sr1 C2 28.29(7) . .
C1 Sr1 C2 28.32(7) . .
N2 Sr1 C11 103.21(5) . .
N1 Sr1 C11 26.04(5) . .
N1 Sr1 C11 98.27(5) 3_656 .
N2 Sr1 C11 25.91(5) 3_656 .
C4 Sr1 C11 122.29(6) . .
C5 Sr1 C11 148.02(6) . .
C3 Sr1 C11 101.38(6) . .
C1 Sr1 C11 134.64(6) . .
C2 Sr1 C11 107.52(6) . .
N2 Sr1 C11 25.71(5) . 3_656
N1 Sr1 C11 102.20(6) . 3_656
N1 Sr1 C11 25.95(5) 3_656 3_656
N2 Sr1 C11 97.78(5) 3_656 3_656
C4 Sr1 C11 117.96(6) . 3_656
C5 Sr1 C11 100.12(6) . 3_656
C3 Sr1 C11 145.52(6) . 3_656
C1 Sr1 C11 110.45(6) . 3_656
C2 Sr1 C11 138.56(7) . 3_656
C11 Sr1 C11 110.83(4) . 3_656
N2 Sr1 Sr1 53.49(4) . 3_656
N1 Sr1 Sr1 52.94(4) . 3_656
N1 Sr1 Sr1 48.11(4) 3_656 3_656
N2 Sr1 Sr1 47.88(4) 3_656 3_656
C4 Sr1 Sr1 152.05(5) . 3_656
C5 Sr1 Sr1 154.20(5) . 3_656
C3 Sr1 Sr1 154.32(5) . 3_656
C1 Sr1 Sr1 157.79(5) . 3_656
C2 Sr1 Sr1 157.91(5) . 3_656
C11 Sr1 Sr1 55.63(4) . 3_656
C11 Sr1 Sr1 55.20(4) 3_656 3_656

loop_
_geom_bond_atom_site_label_1
_geom_bond_atom_site_label_2
_geom_bond_distance
_geom_bond_site_symmetry_2
C1 C5 1.410(3) .
C1 C2 1.414(4) .
C1 C6 1.515(4) .
C1 Sr1 2.889(2) .
C2 C3 1.411(3) .
C2 C7 1.510(3) .
C2 Sr1 2.891(2) .
C3 C4 1.411(3) .
C3 C8 1.516(3) .
C3 Sr1 2.881(2) .
C4 C5 1.412(3) .
C4 C9 1.504(3) .
C4 Sr1 2.862(2) .
C5 C10 1.509(3) .
C5 Sr1 2.868(2) .
C6 H6A 0.9700 .
C6 H6B 0.9700 .
C6 H6C 0.9700 .
C7 H7A 0.9700 .
C7 H7B 0.9700 .
C7 H7C 0.9700 .
C8 H8A 0.9700 .
C8 H8B 0.9700 .
C8 H8C 0.9700 .
C9 H9A 0.9700 .
C9 H9B 0.9700 .
C9 H9C 0.9700 .
C10 H10A 0.9700 .
C10 H10B 0.9700 .
C10 H10C 0.9700 .
C11 N2 1.339(3) 3_656
C11 N1 1.345(3) .
C11 N3 1.415(3) .
C11 Sr1 3.054(2) .
C11 Sr1 3.071(2) 3_656
C12 N1 1.475(3) .
C12 C13 1.515(3) .
C12 C14 1.519(3) .
C12 H12 0.9900 .
C13 H13A 0.9700 .
C13 H13B 0.9700 .
C13 H13C 0.9700 .
C14 H14A 0.9700 .
C14 H14B 0.9700 .
C14 H14C 0.9700 .
C15 N3 1.474(3) .
C15 C16 1.523(4) .
C15 C17 1.528(4) .
C15 H15 0.9900 .
C16 H16A 0.9700 .
C16 H16B 0.9700 .
C16 H16C 0.9700 .
C17 H17A 0.9700 .
C17 H17B 0.9700 .
C17 H17C 0.9700 .
C18 N3 1.469(3) .
C18 C20 1.526(3) .
C18 C19 1.533(3) .
C18 H18 0.9900 .
C19 H19A 0.9700 .
C19 H19B 0.9700 .
C19 H19C 0.9700 .
C20 H20A 0.9700 .
C20 H20B 0.9700 .
C20 H20C 0.9700 .
C21 N2 1.472(3) .
C21 C23 1.516(3) .
C21 C22 1.518(3) .
C21 H21 0.9900 .
C22 H22A 0.9700 .
C22 H22B 0.9700 .
C22 H22C 0.9700 .
C23 H23A 0.9700 .
C23 H23B 0.9700 .
C23 H23C 0.9700 .
N1 Sr1 2.6371(18) .
N1 Sr1 2.8269(19) 3_656
N2 C11 1.339(3) 3_656
N2 Sr1 2.6307(18) .
N2 Sr1 2.8506(18) 3_656
Sr1 N1 2.8269(19) 3_656
Sr1 N2 2.8506(18) 3_656
Sr1 C11 3.071(2) 3_656
Sr1 Sr1 3.4769(5) 3_656
